data_7129094
loop_
_publ_author_name
'Feng, Siyang'
'Qu, Zhirong'
'Zhou, Zhikuan'
'Chen, Jiaying'
'Gai, Lizhi'
'Lu, Hua'

_publ_section_title
;
 Si-Bridged annulated BODIPYs: synthesis, unique structure and
 photophysical properties.
;
_journal_issue 88
_journal_name_full 'Chemical communications (Cambridge, England)'
_journal_page_first 11689
_journal_page_last 11692
_journal_paper_doi 10.1039/d1cc04687j
_journal_volume 57
_journal_year 2021
_chemical_compound_source Roomtemperature
_chemical_formula_moiety 'C15 H10 B F2 I N2'
_chemical_formula_sum 'C15 H10 B F2 I N2'
_chemical_formula_weight 393.96
_chemical_name_common o-I-BDP
_chemical_name_systematic o-I-BDP
_space_group_crystal_system monoclinic
_space_group_IT_number 14
_space_group_name_Hall '-P 2ybc'
_space_group_name_H-M_alt 'P 1 21/c 1'
_atom_sites_solution_hydrogens geom
_atom_sites_solution_primary dual
_audit_block_doi 10.5517/ccdc.csd.cc237f5z
_audit_creation_date 2019-05-08
_audit_creation_method
;
Olex2 1.2
(compiled 2018.05.29 svn.r3508 for OlexSys, GUI svn.r5506)
;
_audit_update_record
;
2019-07-26 deposited with the CCDC.	2021-10-13 downloaded from the CCDC.
;
_cell_angle_alpha 90
_cell_angle_beta 105.335(2)
_cell_angle_gamma 90
_cell_formula_units_Z 4
_cell_length_a 7.7660(8)
_cell_length_b 15.9828(16)
_cell_length_c 12.3621(12)
_cell_measurement_reflns_used 3689
_cell_measurement_temperature 296.15
_cell_measurement_theta_max 26.51
_cell_measurement_theta_min 2.72
_cell_volume 1479.8(3)
_computing_cell_refinement 'SAINT v8.37A (Bruker, 2015)'
_computing_data_reduction 'SAINT v8.37A (Bruker, 2015)'
_computing_molecular_graphics 'Olex2 (Dolomanov et al., 2009)'
_computing_publication_material 'Olex2 (Dolomanov et al., 2009)'
_computing_structure_refinement 'ShelXL (Sheldrick, 2015)'
_computing_structure_solution 'XT (Sheldrick, 2015)'
_diffrn_ambient_temperature 296.15
_diffrn_measured_fraction_theta_full 0.972
_diffrn_measured_fraction_theta_max 0.854
_diffrn_measurement_device_type 'Bruker APEX-II CCD'
_diffrn_measurement_method '\f and \w scans'
_diffrn_radiation_type MoK\a
_diffrn_radiation_wavelength 0.71073
_diffrn_reflns_av_R_equivalents 0.0286
_diffrn_reflns_av_unetI/netI 0.0325
_diffrn_reflns_Laue_measured_fraction_full 0.972
_diffrn_reflns_Laue_measured_fraction_max 0.854
_diffrn_reflns_limit_h_max 11
_diffrn_reflns_limit_h_min -10
_diffrn_reflns_limit_k_max 22
_diffrn_reflns_limit_k_min -19
_diffrn_reflns_limit_l_max 16
_diffrn_reflns_limit_l_min -16
_diffrn_reflns_number 11036
_diffrn_reflns_point_group_measured_fraction_full 0.972
_diffrn_reflns_point_group_measured_fraction_max 0.854
_diffrn_reflns_theta_full 25.242
_diffrn_reflns_theta_max 30.461
_diffrn_reflns_theta_min 2.131
_diffrn_standards_number 0
_exptl_absorpt_coefficient_mu 2.178
_exptl_absorpt_correction_T_max 1.0000
_exptl_absorpt_correction_T_min 0.7964
_exptl_absorpt_correction_type multi-scan
_exptl_absorpt_process_details
'SADABS-2016/2 (Bruker,2016/2) was used for absorption correction. wR2(int) was 0.0901 before and 0.0398 after correction. The Ratio of minimum to maximum transmission is 0.7964. The \l/2 correction factor is 0.00150.'
_exptl_crystal_colour red
_exptl_crystal_colour_primary red
_exptl_crystal_density_diffrn 1.768
_exptl_crystal_description block
_exptl_crystal_F_000 760
_exptl_crystal_recrystallization_method 'Vapour deposition'
_exptl_crystal_size_max 0.18
_exptl_crystal_size_mid 0.18
_exptl_crystal_size_min 0.1
_refine_diff_density_max 1.167
_refine_diff_density_min -1.028
_refine_diff_density_rms 0.071
_refine_ls_extinction_method none
_refine_ls_goodness_of_fit_ref 1.037
_refine_ls_hydrogen_treatment constr
_refine_ls_matrix_type full
_refine_ls_number_parameters 190
_refine_ls_number_reflns 3842
_refine_ls_number_restraints 0
_refine_ls_restrained_S_all 1.037
_refine_ls_R_factor_all 0.0530
_refine_ls_R_factor_gt 0.0371
_refine_ls_shift/su_max 0.002
_refine_ls_shift/su_mean 0.000
_refine_ls_structure_factor_coef Fsqd
_refine_ls_weighting_details 'w=1/[\s^2^(Fo^2^)+(0.0367P)^2^+1.2869P] where P=(Fo^2^+2Fc^2^)/3'
_refine_ls_weighting_scheme calc
_refine_ls_wR_factor_gt 0.0857
_refine_ls_wR_factor_ref 0.0939
_reflns_Friedel_coverage 0.000
_reflns_number_gt 2914
_reflns_number_total 3842
_reflns_threshold_expression 'I > 2\s(I)'
_cod_data_source_file d1cc04687j2.cif
_cod_data_source_block mo190507b
_cod_depositor_comments 'Adding full bibliography for 7129094--7129095.cif.'
_cod_database_code 7129094
_shelx_shelxl_version_number 2014/7
_shelx_space_group_comment
;
The symmetry employed for this shelxl refinement is uniquely defined
by the following loop, which should always be used as a source of
symmetry information in preference to the above space-group names.
They are only intended as comments.
;
_shelx_estimated_absorpt_t_max 0.812
_shelx_estimated_absorpt_t_min 0.695
_olex2_refinement_description
;
1. Fixed Uiso
 At 1.2 times of:
  All C(H) groups
2.a Aromatic/amide H refined with riding coordinates:
 C1(H1), C2(H2), C3(H3), C7(H7), C8(H8), C9(H9), C11(H11), C12(H12), C13(H13),
 C14(H14)
;
_olex2_submission_special_instructions 'No special instructions were received'

loop_
_space_group_symop_operation_xyz
'x, y, z'
'-x, y+1/2, -z+1/2'
'-x, -y, -z'
'x, -y-1/2, z-1/2'

loop_
_atom_site_label
_atom_site_type_symbol
_atom_site_fract_x
_atom_site_fract_y
_atom_site_fract_z
_atom_site_U_iso_or_equiv
_atom_site_adp_type
_atom_site_occupancy
_atom_site_site_symmetry_order
_atom_site_calc_flag
_atom_site_refinement_flags_posn
_atom_site_refinement_flags_adp
_atom_site_refinement_flags_occupancy
_atom_site_disorder_assembly
_atom_site_disorder_group
I1 I 0.32953(3) 0.87521(2) 0.65025(2) 0.05868(11) Uani 1 1 d . . . . .
F1 F 0.0510(3) 0.56048(13) 0.30667(19) 0.0745(7) Uani 1 1 d . . . . .
F2 F -0.0755(3) 0.62484(14) 0.4296(2) 0.0705(6) Uani 1 1 d . . . . .
N1 N 0.0840(3) 0.70931(15) 0.3275(2) 0.0394(5) Uani 1 1 d . . . . .
N2 N 0.2439(4) 0.61316(15) 0.4777(2) 0.0425(6) Uani 1 1 d . . . . .
C1 C 0.2929(5) 0.5471(2) 0.5446(3) 0.0570(9) Uani 1 1 d . . . . .
H1 H 0.2244 0.4990 0.5423 0.068 Uiso 1 1 calc R . . . .
C2 C 0.4616(5) 0.5599(2) 0.6187(3) 0.0647(10) Uani 1 1 d . . . . .
H2 H 0.5235 0.5228 0.6732 0.078 Uiso 1 1 calc R . . . .
C3 C 0.5180(5) 0.6379(2) 0.5953(3) 0.0553(9) Uani 1 1 d . . . . .
H3 H 0.6254 0.6634 0.6313 0.066 Uiso 1 1 calc R . . . .
C4 C 0.3830(4) 0.67166(19) 0.5069(3) 0.0409(7) Uani 1 1 d . . . . .
C5 C 0.3718(4) 0.74699(18) 0.4504(2) 0.0376(6) Uani 1 1 d . . . . .
C6 C 0.2238(4) 0.76633(19) 0.3615(2) 0.0389(6) Uani 1 1 d . . . . .
C7 C 0.1876(4) 0.8353(2) 0.2896(3) 0.0490(8) Uani 1 1 d . . . . .
H7 H 0.2593 0.8824 0.2931 0.059 Uiso 1 1 calc R . . . .
C8 C 0.0268(5) 0.8209(2) 0.2128(3) 0.0546(9) Uani 1 1 d . . . . .
H8 H -0.0313 0.8565 0.1552 0.065 Uiso 1 1 calc R . . . .
C9 C -0.0327(4) 0.7431(2) 0.2377(3) 0.0507(8) Uani 1 1 d . . . . .
H9 H -0.1383 0.7179 0.1978 0.061 Uiso 1 1 calc R . . . .
C10 C 0.5214(4) 0.80905(19) 0.4826(2) 0.0403(7) Uani 1 1 d . . . . .
C11 C 0.6602(5) 0.8064(3) 0.4276(3) 0.0614(10) Uani 1 1 d . . . . .
H11 H 0.6589 0.7664 0.3728 0.074 Uiso 1 1 calc R . . . .
C12 C 0.7967(5) 0.8637(3) 0.4564(4) 0.0733(12) Uani 1 1 d . . . . .
H12 H 0.8884 0.8619 0.4210 0.088 Uiso 1 1 calc R . . . .
C13 C 0.7996(5) 0.9233(2) 0.5364(3) 0.0609(10) Uani 1 1 d . . . . .
H13 H 0.8924 0.9620 0.5538 0.073 Uiso 1 1 calc R . . . .
C14 C 0.6684(4) 0.9269(2) 0.5908(3) 0.0506(8) Uani 1 1 d . . . . .
H14 H 0.6721 0.9674 0.6454 0.061 Uiso 1 1 calc R . . . .
C15 C 0.5280(4) 0.86915(17) 0.5640(3) 0.0394(6) Uani 1 1 d . . . . .
B1 B 0.0692(5) 0.6239(2) 0.3840(3) 0.0455(8) Uani 1 1 d . . . . .

loop_
_atom_site_aniso_label
_atom_site_aniso_U_11
_atom_site_aniso_U_22
_atom_site_aniso_U_33
_atom_site_aniso_U_23
_atom_site_aniso_U_13
_atom_site_aniso_U_12
I1 0.06067(16) 0.05910(16) 0.06278(18) -0.01506(11) 0.02776(12) -0.01243(10)
F1 0.0958(17) 0.0457(12) 0.0690(14) -0.0162(10) -0.0014(12) -0.0140(11)
F2 0.0496(11) 0.0769(15) 0.0897(17) 0.0179(12) 0.0266(11) -0.0126(10)
N1 0.0361(12) 0.0390(13) 0.0415(13) -0.0047(10) 0.0074(10) -0.0071(10)
N2 0.0463(13) 0.0348(13) 0.0476(14) 0.0009(11) 0.0141(11) -0.0058(10)
C1 0.064(2) 0.0406(17) 0.070(2) 0.0091(16) 0.0240(18) -0.0028(15)
C2 0.067(2) 0.059(2) 0.064(2) 0.0189(19) 0.0091(19) 0.0106(18)
C3 0.0498(18) 0.056(2) 0.055(2) 0.0054(16) 0.0050(15) 0.0019(15)
C4 0.0404(14) 0.0395(16) 0.0412(16) -0.0032(12) 0.0082(12) -0.0049(12)
C5 0.0392(14) 0.0365(15) 0.0383(15) -0.0055(12) 0.0123(12) -0.0067(11)
C6 0.0404(14) 0.0379(15) 0.0386(15) -0.0043(12) 0.0107(12) -0.0079(12)
C7 0.0518(18) 0.0437(18) 0.0516(19) 0.0058(14) 0.0139(15) -0.0041(14)
C8 0.0526(18) 0.058(2) 0.0500(19) 0.0097(16) 0.0076(15) 0.0044(15)
C9 0.0427(16) 0.057(2) 0.0469(18) -0.0034(15) 0.0024(14) -0.0015(14)
C10 0.0357(14) 0.0438(16) 0.0407(16) 0.0018(13) 0.0089(12) -0.0067(12)
C11 0.0512(19) 0.075(3) 0.061(2) -0.0142(19) 0.0202(17) -0.0176(18)
C12 0.051(2) 0.097(3) 0.079(3) 0.002(2) 0.029(2) -0.020(2)
C13 0.0443(18) 0.064(2) 0.070(2) 0.0125(19) 0.0068(17) -0.0225(16)
C14 0.0479(17) 0.0400(17) 0.058(2) 0.0001(15) 0.0031(15) -0.0136(13)
C15 0.0361(13) 0.0365(15) 0.0430(16) 0.0058(12) 0.0058(12) -0.0063(11)
B1 0.0449(17) 0.0374(17) 0.052(2) -0.0041(16) 0.0100(15) -0.0104(14)

loop_
_atom_type_symbol
_atom_type_description
_atom_type_scat_dispersion_real
_atom_type_scat_dispersion_imag
_atom_type_scat_source
C C 0.0033 0.0016 'International Tables Vol C Tables 4.2.6.8 and 6.1.1.4'
H H 0.0000 0.0000 'International Tables Vol C Tables 4.2.6.8 and 6.1.1.4'
B B 0.0013 0.0007 'International Tables Vol C Tables 4.2.6.8 and 6.1.1.4'
F F 0.0171 0.0103 'International Tables Vol C Tables 4.2.6.8 and 6.1.1.4'
I I -0.4742 1.8119 'International Tables Vol C Tables 4.2.6.8 and 6.1.1.4'
N N 0.0061 0.0033 'International Tables Vol C Tables 4.2.6.8 and 6.1.1.4'

loop_
_geom_angle_atom_site_label_1
_geom_angle_atom_site_label_2
_geom_angle_atom_site_label_3
_geom_angle
_geom_angle_site_symmetry_1
_geom_angle_site_symmetry_3
_geom_angle_publ_flag
C6 N1 B1 125.7(2) . . ?
C9 N1 C6 106.6(3) . . ?
C9 N1 B1 127.6(3) . . ?
C1 N2 C4 107.1(3) . . ?
C1 N2 B1 127.1(3) . . ?
C4 N2 B1 125.7(2) . . ?
N2 C1 H1 124.6 . . ?
N2 C1 C2 110.7(3) . . ?
C2 C1 H1 124.6 . . ?
C1 C2 H2 126.6 . . ?
C3 C2 C1 106.8(3) . . ?
C3 C2 H2 126.6 . . ?
C2 C3 H3 126.4 . . ?
C2 C3 C4 107.3(3) . . ?
C4 C3 H3 126.4 . . ?
N2 C4 C3 108.0(3) . . ?
C5 C4 N2 120.6(3) . . ?
C5 C4 C3 131.4(3) . . ?
C4 C5 C6 121.2(3) . . ?
C4 C5 C10 120.1(3) . . ?
C6 C5 C10 118.7(3) . . ?
N1 C6 C5 120.3(3) . . ?
N1 C6 C7 108.4(3) . . ?
C7 C6 C5 131.2(3) . . ?
C6 C7 H7 126.3 . . ?
C8 C7 C6 107.4(3) . . ?
C8 C7 H7 126.3 . . ?
C7 C8 H8 126.5 . . ?
C7 C8 C9 107.0(3) . . ?
C9 C8 H8 126.5 . . ?
N1 C9 C8 110.6(3) . . ?
N1 C9 H9 124.7 . . ?
C8 C9 H9 124.7 . . ?
C11 C10 C5 119.2(3) . . ?
C15 C10 C5 122.0(3) . . ?
C15 C10 C11 118.8(3) . . ?
C10 C11 H11 120.4 . . ?
C12 C11 C10 119.2(4) . . ?
C12 C11 H11 120.4 . . ?
C11 C12 H12 119.5 . . ?
C13 C12 C11 121.0(4) . . ?
C13 C12 H12 119.5 . . ?
C12 C13 H13 119.5 . . ?
C14 C13 C12 120.9(3) . . ?
C14 C13 H13 119.5 . . ?
C13 C14 H14 120.2 . . ?
C13 C14 C15 119.5(3) . . ?
C15 C14 H14 120.2 . . ?
C10 C15 I1 120.8(2) . . ?
C10 C15 C14 120.5(3) . . ?
C14 C15 I1 118.7(2) . . ?
F1 B1 F2 110.3(3) . . ?
F1 B1 N1 110.0(3) . . ?
F1 B1 N2 110.4(3) . . ?
F2 B1 N1 109.7(3) . . ?
F2 B1 N2 110.1(3) . . ?
N2 B1 N1 106.3(2) . . ?

loop_
_geom_bond_atom_site_label_1
_geom_bond_atom_site_label_2
_geom_bond_distance
_geom_bond_site_symmetry_2
_geom_bond_publ_flag
I1 C15 2.096(3) . ?
F1 B1 1.374(4) . ?
F2 B1 1.384(5) . ?
N1 C6 1.394(4) . ?
N1 C9 1.347(4) . ?
N1 B1 1.552(4) . ?
N2 C1 1.334(4) . ?
N2 C4 1.402(4) . ?
N2 B1 1.542(4) . ?
C1 H1 0.9300 . ?
C1 C2 1.401(5) . ?
C2 H2 0.9300 . ?
C2 C3 1.377(5) . ?
C3 H3 0.9300 . ?
C3 C4 1.407(4) . ?
C4 C5 1.383(4) . ?
C5 C6 1.399(4) . ?
C5 C10 1.499(4) . ?
C6 C7 1.397(4) . ?
C7 H7 0.9300 . ?
C7 C8 1.374(5) . ?
C8 H8 0.9300 . ?
C8 C9 1.388(5) . ?
C9 H9 0.9300 . ?
C10 C11 1.419(5) . ?
C10 C15 1.383(4) . ?
C11 H11 0.9300 . ?
C11 C12 1.374(5) . ?
C12 H12 0.9300 . ?
C12 C13 1.370(6) . ?
C13 H13 0.9300 . ?
C13 C14 1.363(5) . ?
C14 H14 0.9300 . ?
C14 C15 1.399(4) . ?
